data_7054408
loop_
_publ_author_name
'Blatova, Olga A.'
'Asiri, Abdullah M.'
'Al-amshany, Zahra M.'
'Arshad, Muhammad Nadeem'
'Blatov, Vladislav A.'

_publ_section_title
;
 Molecular packings and specific-bonding patterns in sulfonamides
;
_journal_issue 9
_journal_name_full 'New Journal of Chemistry'
_journal_page_first 4099
_journal_paper_doi 10.1039/C4NJ00392F
_journal_volume 38
_journal_year 2014
_chemical_absolute_configuration rm
_chemical_formula_moiety 'C15 H22 N2 O5 S, H2 O'
_chemical_formula_sum 'C15 H24 N2 O6 S'
_chemical_formula_weight 360.42
_chemical_name_common
;
4-methyl-2-[({[(4-methylphenyl)sulfonyl]amino}acetyl)amino]pentanoic acid
hydrate
;
_chemical_name_systematic
; 
4-methyl-2-[({[(4-methylphenyl)sulfonyl]amino}acetyl)amino]pentanoic acid
hydrate
;
_space_group_IT_number 4
_symmetry_cell_setting monoclinic
_symmetry_space_group_name_Hall 'P 2yb'
_symmetry_space_group_name_H-M 'P 1 21 1'
_atom_sites_solution_hydrogens geom
_atom_sites_solution_primary direct
_atom_sites_solution_secondary difmap
_audit_creation_method SHELXL-97
_cell_angle_alpha 90.00
_cell_angle_beta 96.232(10)
_cell_angle_gamma 90.00
_cell_formula_units_Z 2
_cell_length_a 10.1962(11)
_cell_length_b 5.9840(4)
_cell_length_c 15.6595(16)
_cell_measurement_reflns_used 2085
_cell_measurement_temperature 296(2)
_cell_measurement_theta_max 76.3007
_cell_measurement_theta_min 4.3584
_cell_volume 949.80(16)
_computing_cell_refinement 'CrysAlis PRO (Agilent, 2012)'
_computing_data_collection 'CrysAlis PRO (Agilent, 2012)'
_computing_data_reduction 'CrysAlis PRO (Agilent, 2012)'
_computing_structure_refinement 'SHELXL-97 (Sheldrick, 1997)'
_computing_structure_solution 'SHELXS-97 (Sheldrick, 1990)'
_diffrn_ambient_temperature 296(2)
_diffrn_measured_fraction_theta_full 0.993
_diffrn_measured_fraction_theta_max 0.993
_diffrn_measurement_device_type 'SuperNova, Dual, Cu at zero, Atlas, CCD'
_diffrn_measurement_method '\w scans'
_diffrn_radiation_monochromator graphite
_diffrn_radiation_source 'fine-focus sealed tube'
_diffrn_radiation_type CuK\a
_diffrn_radiation_wavelength 1.54184
_diffrn_reflns_av_R_equivalents 0.0547
_diffrn_reflns_av_sigmaI/netI 0.0439
_diffrn_reflns_limit_h_max 12
_diffrn_reflns_limit_h_min -12
_diffrn_reflns_limit_k_max 7
_diffrn_reflns_limit_k_min -4
_diffrn_reflns_limit_l_max 19
_diffrn_reflns_limit_l_min -19
_diffrn_reflns_number 8328
_diffrn_reflns_theta_full 76.50
_diffrn_reflns_theta_max 76.50
_diffrn_reflns_theta_min 4.36
_diffrn_standards_number 0
_exptl_absorpt_coefficient_mu 1.791
_exptl_absorpt_correction_T_max 1.00000
_exptl_absorpt_correction_T_min 0.45609
_exptl_absorpt_correction_type multi-scan
_exptl_absorpt_process_details
; 
CrysAlisPro, Agilent Technologies,
Version 1.171.36.20 (release 27-06-2012 CrysAlis171 .NET)
(compiled Jul 11 2012,15:38:31)
Empirical absorption correction using spherical harmonics,
 implemented in SCALE3 ABSPACK scaling algorithm.
;
_exptl_crystal_colour colorless
_exptl_crystal_density_diffrn 1.260
_exptl_crystal_density_method 'not measured'
_exptl_crystal_description needles
_exptl_crystal_F_000 384
_exptl_crystal_size_max 0.28
_exptl_crystal_size_mid 0.07
_exptl_crystal_size_min 0.05
_refine_diff_density_max 0.208
_refine_diff_density_min -0.216
_refine_diff_density_rms 0.037
_refine_ls_abs_structure_details 'Flack H D (1983), Acta Cryst. A39, 876-881'
_refine_ls_abs_structure_Flack -0.05(3)
_refine_ls_extinction_coef 0.0041(6)
_refine_ls_extinction_expression Fc^*^=kFc[1+0.001xFc^2^\l^3^/sin(2\q)]^-1/4^
_refine_ls_extinction_method SHELXL
_refine_ls_goodness_of_fit_ref 1.105
_refine_ls_hydrogen_treatment mixed
_refine_ls_matrix_type full
_refine_ls_number_parameters 241
_refine_ls_number_reflns 2865
_refine_ls_number_restraints 3
_refine_ls_restrained_S_all 1.104
_refine_ls_R_factor_all 0.0661
_refine_ls_R_factor_gt 0.0435
_refine_ls_shift/su_max 0.000
_refine_ls_shift/su_mean 0.000
_refine_ls_structure_factor_coef Fsqd
_refine_ls_weighting_details 'calc w=1/[\s^2^(Fo^2^)+(0.0494P)^2^+0.0230P] where P=(Fo^2^+2Fc^2^)/3'
_refine_ls_weighting_scheme calc
_refine_ls_wR_factor_gt 0.0977
_refine_ls_wR_factor_ref 0.1177
_reflns_number_gt 2132
_reflns_number_total 2865
_reflns_threshold_expression >2sigma(I)
_cod_duplicate_entry 7054151
_cod_data_source_file c4nj00392f3.cif
_cod_data_source_block c:\nadeem
_cod_original_cell_volume 949.80(15)
_cod_original_sg_symbol_H-M 'P 21'
_cod_database_code 7054408

loop_
_symmetry_equiv_pos_as_xyz
'x, y, z'
'-x, y+1/2, -z'

loop_
_atom_site_label
_atom_site_type_symbol
_atom_site_fract_x
_atom_site_fract_y
_atom_site_fract_z
_atom_site_U_iso_or_equiv
_atom_site_adp_type
_atom_site_occupancy
_atom_site_symmetry_multiplicity
_atom_site_calc_flag
_atom_site_refinement_flags
S1 S 0.13819(10) 0.35458(16) 0.82048(6) 0.0597(3) Uani 1 1 d .
O3 O 0.0354(3) 0.9124(4) 0.64930(18) 0.0597(7) Uani 1 1 d .
O5 O 0.2971(3) 1.2249(4) 0.56201(17) 0.0615(7) Uani 1 1 d .
O6W O 0.7820(3) 0.9828(4) 0.5652(2) 0.0677(8) Uani 1 1 d D
N2 N 0.2167(3) 0.6988(5) 0.64618(19) 0.0462(6) Uani 1 1 d .
N1 N 0.0984(3) 0.3467(5) 0.71743(18) 0.0507(7) Uani 1 1 d .
O1 O 0.2248(3) 0.1708(7) 0.8398(2) 0.0937(12) Uani 1 1 d .
O4 O 0.2113(3) 0.9310(4) 0.48972(16) 0.0677(8) Uani 1 1 d .
O2 O 0.1807(4) 0.5796(6) 0.8408(2) 0.0876(11) Uani 1 1 d .
C9 C 0.3078(3) 0.8809(5) 0.6358(2) 0.0457(7) Uani 1 1 d .
H9 H 0.3086 0.9810 0.6854 0.055 Uiso 1 1 calc R
C8 C 0.0913(4) 0.7290(5) 0.6573(2) 0.0452(7) Uani 1 1 d .
C11 C 0.4461(4) 0.7886(7) 0.6324(2) 0.0579(9) Uani 1 1 d .
H11A H 0.5053 0.9123 0.6250 0.070 Uiso 1 1 calc R
H11B H 0.4456 0.6932 0.5823 0.070 Uiso 1 1 calc R
C10 C 0.2648(4) 1.0125(5) 0.5552(2) 0.0485(8) Uani 1 1 d .
C12 C 0.5008(4) 0.6549(9) 0.7118(3) 0.0721(13) Uani 1 1 d .
H12 H 0.4433 0.5253 0.7164 0.087 Uiso 1 1 calc R
C5 C -0.1883(4) 0.0756(8) 0.8929(3) 0.0726(12) Uani 1 1 d .
H5 H -0.2318 -0.0606 0.8849 0.087 Uiso 1 1 calc R
C1 C -0.0078(4) 0.3094(6) 0.8689(2) 0.0520(8) Uani 1 1 d .
C7 C 0.0140(4) 0.5240(5) 0.6788(2) 0.0516(8) Uani 1 1 d .
H7A H -0.0490 0.5660 0.7182 0.062 Uiso 1 1 calc R
H7B H -0.0353 0.4681 0.6267 0.062 Uiso 1 1 calc R
C2 C -0.0574(4) 0.4756(7) 0.9175(2) 0.0649(10) Uani 1 1 d .
H2 H -0.0132 0.6110 0.9261 0.078 Uiso 1 1 calc R
C4 C -0.2418(4) 0.2412(9) 0.9411(3) 0.0697(11) Uani 1 1 d .
C6 C -0.0726(4) 0.1085(7) 0.8569(3) 0.0662(10) Uani 1 1 d .
H6 H -0.0385 -0.0040 0.8248 0.079 Uiso 1 1 calc R
C3 C -0.1736(5) 0.4384(8) 0.9533(3) 0.0719(12) Uani 1 1 d .
H3 H -0.2064 0.5499 0.9866 0.086 Uiso 1 1 calc R
C14 C 0.4998(6) 0.7903(13) 0.7934(3) 0.113(2) Uani 1 1 d .
H14A H 0.5439 0.7083 0.8408 0.169 Uiso 1 1 calc R
H14B H 0.4103 0.8189 0.8038 0.169 Uiso 1 1 calc R
H14C H 0.5446 0.9296 0.7872 0.169 Uiso 1 1 calc R
C15 C -0.3704(5) 0.2021(13) 0.9794(3) 0.1020(19) Uani 1 1 d .
H15A H -0.3737 0.0504 0.9990 0.153 Uiso 1 1 calc R
H15B H -0.4433 0.2294 0.9365 0.153 Uiso 1 1 calc R
H15C H -0.3756 0.3019 1.0269 0.153 Uiso 1 1 calc R
C13 C 0.6368(5) 0.5689(15) 0.7008(4) 0.133(3) Uani 1 1 d .
H13A H 0.6944 0.6927 0.6934 0.200 Uiso 1 1 calc R
H13B H 0.6325 0.4739 0.6512 0.200 Uiso 1 1 calc R
H13C H 0.6701 0.4854 0.7508 0.200 Uiso 1 1 calc R
H2N H 0.248(4) 0.564(7) 0.653(2) 0.059(11) Uiso 1 1 d .
H1N H 0.082(4) 0.235(8) 0.698(3) 0.062(13) Uiso 1 1 d .
H5O H 0.269(5) 1.305(9) 0.502(3) 0.101(17) Uiso 1 1 d .
H1W H 0.859(3) 0.964(11) 0.595(3) 0.13(2) Uiso 1 1 d D
H2W H 0.788(6) 1.112(5) 0.539(3) 0.111(19) Uiso 1 1 d D

loop_
_atom_site_aniso_label
_atom_site_aniso_U_11
_atom_site_aniso_U_22
_atom_site_aniso_U_33
_atom_site_aniso_U_23
_atom_site_aniso_U_13
_atom_site_aniso_U_12
S1 0.0592(5) 0.0656(5) 0.0540(5) 0.0096(5) 0.0049(4) -0.0071(5)
O3 0.0586(16) 0.0377(12) 0.0813(17) -0.0006(11) 0.0002(13) 0.0049(10)
O5 0.087(2) 0.0381(11) 0.0569(15) 0.0050(11) -0.0013(14) -0.0101(13)
O6W 0.079(2) 0.0430(13) 0.0766(19) -0.0031(13) -0.0132(16) 0.0002(14)
N2 0.0489(17) 0.0354(12) 0.0548(17) 0.0048(12) 0.0081(13) 0.0001(12)
N1 0.0633(18) 0.0338(13) 0.0558(16) -0.0021(14) 0.0105(13) -0.0019(15)
O1 0.0662(19) 0.120(3) 0.096(2) 0.054(2) 0.0139(18) 0.0265(19)
O4 0.101(2) 0.0456(13) 0.0520(14) 0.0037(11) -0.0110(14) -0.0089(13)
O2 0.105(3) 0.093(2) 0.0644(18) -0.0139(16) 0.0090(17) -0.051(2)
C9 0.0512(17) 0.0397(16) 0.0458(16) 0.0025(14) 0.0043(14) -0.0060(15)
C8 0.0520(19) 0.0370(15) 0.0459(18) -0.0011(14) 0.0027(15) -0.0022(14)
C11 0.053(2) 0.068(2) 0.054(2) 0.0103(17) 0.0131(17) 0.0006(17)
C10 0.055(2) 0.0416(17) 0.0487(19) 0.0006(15) 0.0039(16) 0.0008(15)
C12 0.050(2) 0.100(3) 0.066(3) 0.027(2) 0.004(2) 0.007(2)
C5 0.068(3) 0.070(2) 0.083(3) -0.001(2) 0.021(2) -0.012(2)
C1 0.061(2) 0.0517(19) 0.0442(17) 0.0037(15) 0.0080(15) -0.0020(16)
C7 0.054(2) 0.0430(17) 0.057(2) 0.0018(15) 0.0023(17) -0.0041(16)
C2 0.080(3) 0.057(2) 0.058(2) -0.0092(18) 0.005(2) -0.003(2)
C4 0.060(2) 0.097(3) 0.052(2) 0.008(2) 0.006(2) 0.004(2)
C6 0.077(3) 0.051(2) 0.072(3) -0.0082(19) 0.020(2) -0.005(2)
C3 0.080(3) 0.082(3) 0.056(2) -0.012(2) 0.013(2) 0.016(2)
C14 0.098(4) 0.171(7) 0.064(3) 0.007(3) -0.017(3) 0.002(4)
C15 0.066(3) 0.157(6) 0.086(4) 0.014(4) 0.025(3) 0.007(3)
C13 0.085(4) 0.199(8) 0.118(5) 0.060(5) 0.026(3) 0.068(5)

loop_
_atom_type_symbol
_atom_type_description
_atom_type_scat_dispersion_real
_atom_type_scat_dispersion_imag
_atom_type_scat_source
C C 0.0181 0.0091 'International Tables Vol C Tables 4.2.6.8 and 6.1.1.4'
H H 0.0000 0.0000 'International Tables Vol C Tables 4.2.6.8 and 6.1.1.4'
N N 0.0311 0.0180 'International Tables Vol C Tables 4.2.6.8 and 6.1.1.4'
O O 0.0492 0.0322 'International Tables Vol C Tables 4.2.6.8 and 6.1.1.4'
S S 0.3331 0.5567 'International Tables Vol C Tables 4.2.6.8 and 6.1.1.4'

loop_
_geom_angle_atom_site_label_1
_geom_angle_atom_site_label_2
_geom_angle_atom_site_label_3
_geom_angle
O1 S1 O2 120.8(2)
O1 S1 N1 105.8(2)
O2 S1 N1 106.51(17)
O1 S1 C1 108.89(19)
O2 S1 C1 107.22(19)
N1 S1 C1 106.95(16)
C10 O5 H5O 109(3)
H1W O6W H2W 105(5)
C8 N2 C9 123.5(3)
C8 N2 H2N 117(3)
C9 N2 H2N 118(3)
C7 N1 S1 117.7(2)
C7 N1 H1N 113(3)
S1 N1 H1N 117(3)
N2 C9 C10 110.7(3)
N2 C9 C11 109.8(3)
C10 C9 C11 110.2(3)
N2 C9 H9 108.7
C10 C9 H9 108.7
C11 C9 H9 108.7
O3 C8 N2 123.3(3)
O3 C8 C7 119.7(3)
N2 C8 C7 116.9(3)
C9 C11 C12 114.7(3)
C9 C11 H11A 108.6
C12 C11 H11A 108.6
C9 C11 H11B 108.6
C12 C11 H11B 108.6
H11A C11 H11B 107.6
O4 C10 O5 123.0(3)
O4 C10 C9 124.1(3)
O5 C10 C9 112.8(3)
C13 C12 C14 111.8(5)
C13 C12 C11 110.1(4)
C14 C12 C11 111.7(4)
C13 C12 H12 107.7
C14 C12 H12 107.7
C11 C12 H12 107.7
C6 C5 C4 121.6(4)
C6 C5 H5 119.2
C4 C5 H5 119.2
C6 C1 C2 120.4(4)
C6 C1 S1 119.4(3)
C2 C1 S1 120.2(3)
N1 C7 C8 112.5(3)
N1 C7 H7A 109.1
C8 C7 H7A 109.1
N1 C7 H7B 109.1
C8 C7 H7B 109.1
H7A C7 H7B 107.8
C1 C2 C3 119.3(4)
C1 C2 H2 120.4
C3 C2 H2 120.4
C3 C4 C5 117.7(4)
C3 C4 C15 121.6(5)
C5 C4 C15 120.7(5)
C1 C6 C5 119.3(4)
C1 C6 H6 120.3
C5 C6 H6 120.3
C4 C3 C2 121.7(4)
C4 C3 H3 119.1
C2 C3 H3 119.1
C12 C14 H14A 109.5
C12 C14 H14B 109.5
H14A C14 H14B 109.5
C12 C14 H14C 109.5
H14A C14 H14C 109.5
H14B C14 H14C 109.5
C4 C15 H15A 109.5
C4 C15 H15B 109.5
H15A C15 H15B 109.5
C4 C15 H15C 109.5
H15A C15 H15C 109.5
H15B C15 H15C 109.5
C12 C13 H13A 109.5
C12 C13 H13B 109.5
H13A C13 H13B 109.5
C12 C13 H13C 109.5
H13A C13 H13C 109.5
H13B C13 H13C 109.5

loop_
_geom_bond_atom_site_label_1
_geom_bond_atom_site_label_2
_geom_bond_distance
S1 O1 1.422(3)
S1 O2 1.439(3)
S1 N1 1.621(3)
S1 C1 1.764(4)
O3 C8 1.237(4)
O5 C10 1.314(4)
O5 H5O 1.07(5)
O6W H1W 0.881(10)
O6W H2W 0.881(10)
N2 C8 1.321(5)
N2 C9 1.452(4)
N2 H2N 0.87(4)
N1 C7 1.456(4)
N1 H1N 0.75(5)
O4 C10 1.210(4)
C9 C10 1.512(4)
C9 C11 1.521(5)
C9 H9 0.9800
C8 C7 1.516(4)
C11 C12 1.532(5)
C11 H11A 0.9700
C11 H11B 0.9700
C12 C13 1.506(7)
C12 C14 1.513(7)
C12 H12 0.9800
C5 C6 1.375(6)
C5 C4 1.393(6)
C5 H5 0.9300
C1 C6 1.375(5)
C1 C2 1.381(5)
C7 H7A 0.9700
C7 H7B 0.9700
C2 C3 1.383(6)
C2 H2 0.9300
C4 C3 1.373(7)
C4 C15 1.517(6)
C6 H6 0.9300
C3 H3 0.9300
C14 H14A 0.9600
C14 H14B 0.9600
C14 H14C 0.9600
C15 H15A 0.9600
C15 H15B 0.9600
C15 H15C 0.9600
C13 H13A 0.9600
C13 H13B 0.9600
C13 H13C 0.9600

loop_
_geom_hbond_atom_site_label_D
_geom_hbond_atom_site_label_H
_geom_hbond_atom_site_label_A
_geom_hbond_distance_DH
_geom_hbond_distance_HA
_geom_hbond_distance_DA
_geom_hbond_angle_DHA
_geom_hbond_site_symmetry_A
O6W H1W O3 0.881(10) 1.925(13) 2.802(4) 174(6) 1_655
N1 H1N O3 0.75(5) 2.11(5) 2.856(4) 176(4) 1_545
N2 H2N O5 0.87(4) 2.56(4) 3.269(4) 139(3) 1_545
N2 H2N N1 0.87(4) 2.32(4) 2.726(4) 109(3) .
O5 H5O O6W 1.07(5) 1.55(5) 2.579(4) 161(4) 2_656
C7 H7B O4 0.97 2.43 3.351(4) 159.6 2_546
O6W H2W O4 0.881(10) 1.960(19) 2.819(4) 165(5) 2_656

loop_
_geom_torsion_atom_site_label_1
_geom_torsion_atom_site_label_2
_geom_torsion_atom_site_label_3
_geom_torsion_atom_site_label_4
_geom_torsion
O1 S1 N1 C7 -177.3(3)
O2 S1 N1 C7 -47.6(3)
C1 S1 N1 C7 66.8(3)
C8 N2 C9 C10 -63.2(4)
C8 N2 C9 C11 175.0(3)
C9 N2 C8 O3 9.4(5)
C9 N2 C8 C7 -172.2(3)
N2 C9 C11 C12 -58.8(4)
C10 C9 C11 C12 179.1(3)
N2 C9 C10 O4 -34.2(5)
C11 C9 C10 O4 87.4(4)
N2 C9 C10 O5 148.8(3)
C11 C9 C10 O5 -89.7(4)
C9 C11 C12 C13 179.1(5)
C9 C11 C12 C14 -56.1(5)
O1 S1 C1 C6 -50.1(4)
O2 S1 C1 C6 177.6(3)
N1 S1 C1 C6 63.7(4)
O1 S1 C1 C2 130.7(4)
O2 S1 C1 C2 -1.6(4)
N1 S1 C1 C2 -115.5(3)
S1 N1 C7 C8 85.7(3)
O3 C8 C7 N1 -158.1(3)
N2 C8 C7 N1 23.5(4)
C6 C1 C2 C3 -0.6(6)
S1 C1 C2 C3 178.6(3)
C6 C5 C4 C3 -1.4(7)
C6 C5 C4 C15 179.3(5)
C2 C1 C6 C5 0.8(6)
S1 C1 C6 C5 -178.4(3)
C4 C5 C6 C1 0.2(7)
C5 C4 C3 C2 1.6(7)
C15 C4 C3 C2 -179.1(4)
C1 C2 C3 C4 -0.7(6)
